data_4103772
loop_
_publ_author_name
'Szu-Hung Liao'
'Jin-Ruei Shiu'
'Shun-Wei Liu'
'Shi-Jay Yeh'
'Yu-Hung Chen'
'Chin-Ti Chen'
'Tahsin J. Chow'
'Chih-I Wu'

_publ_section_title
;
 Hydroxynaphthyridine-Derived Group III Metal Chelates: Wide Band Gap and
 Deep Blue Analogues of Green Alq3(Tris(8-hydroxyquinolate)aluminum) and
 Their Versatile Applications for Organic Light-Emitting Diodes
;
_journal_name_full 'Journal of the American Chemical Society'
_journal_page_first 763
_journal_page_last 777
_journal_paper_doi 10.1021/ja807284e
_journal_volume 131
_journal_year 2009
_chemical_formula_moiety 'C25 H17 Al Cl2 N6 O3'
_chemical_formula_sum 'C25 H17 Al Cl2 N6 O3'
_chemical_formula_weight 547.33
_chemical_name_systematic
;
 ?
;
_space_group_IT_number 2
_symmetry_cell_setting triclinic
_symmetry_space_group_name_Hall '-P 1'
_symmetry_space_group_name_H-M 'P -1'
_atom_sites_solution_hydrogens geom
_atom_sites_solution_primary direct
_atom_sites_solution_secondary difmap
_audit_creation_method SHELXL-97
_cell_angle_alpha 70.346(2)
_cell_angle_beta 82.950(2)
_cell_angle_gamma 84.082(2)
_cell_formula_units_Z 2
_cell_length_a 7.9946(7)
_cell_length_b 12.0879(11)
_cell_length_c 13.1153(12)
_cell_measurement_reflns_used 2119
_cell_measurement_temperature 100.0(1)
_cell_measurement_theta_max 26.04
_cell_measurement_theta_min 2.93
_cell_volume 1181.98(18)
_computing_cell_refinement 'Bruker SMART'
_computing_data_collection 'Bruker SMART'
_computing_data_reduction 'Bruker SAINT'
_computing_molecular_graphics 'Ortep-3 for Windows (Farrugia, 1997)'
_computing_publication_material 'WinGX publication routines (Farrugia, 1999)'
_computing_structure_refinement 'SHELXL-97 (Sheldrick, 1997)'
_computing_structure_solution 'SHELXS-97 (Sheldrick, 1997)'
_diffrn_ambient_temperature 100.0(1)
_diffrn_measured_fraction_theta_full 0.994
_diffrn_measured_fraction_theta_max 0.994
_diffrn_measurement_device_type 'CCD area detector'
_diffrn_measurement_method 'phi and omega scans'
_diffrn_radiation_monochromator graphite
_diffrn_radiation_source 'fine-focus sealed tube'
_diffrn_radiation_type MoK\a
_diffrn_radiation_wavelength 0.71073
_diffrn_reflns_av_R_equivalents 0.0354
_diffrn_reflns_av_sigmaI/netI 0.0833
_diffrn_reflns_limit_h_max 9
_diffrn_reflns_limit_h_min -9
_diffrn_reflns_limit_k_max 14
_diffrn_reflns_limit_k_min -14
_diffrn_reflns_limit_l_max 13
_diffrn_reflns_limit_l_min -15
_diffrn_reflns_number 8777
_diffrn_reflns_theta_full 25.03
_diffrn_reflns_theta_max 25.03
_diffrn_reflns_theta_min 1.66
_exptl_absorpt_coefficient_mu 0.355
_exptl_absorpt_correction_T_max 0.9766
_exptl_absorpt_correction_T_min 0.9472
_exptl_absorpt_correction_type multi-scan
_exptl_absorpt_process_details 'Bruker SADABS'
_exptl_crystal_colour pink
_exptl_crystal_density_diffrn 1.538
_exptl_crystal_density_meas 0
_exptl_crystal_density_method 'not measured'
_exptl_crystal_description prism
_exptl_crystal_F_000 560
_exptl_crystal_size_max 0.2
_exptl_crystal_size_mid 0.16
_exptl_crystal_size_min 0.12
_refine_diff_density_max 1.304
_refine_diff_density_min -0.958
_refine_diff_density_rms 0.087
_refine_ls_extinction_method none
_refine_ls_goodness_of_fit_ref 0.977
_refine_ls_hydrogen_treatment noref
_refine_ls_matrix_type full
_refine_ls_number_parameters 334
_refine_ls_number_reflns 4157
_refine_ls_number_restraints 0
_refine_ls_restrained_S_all 0.977
_refine_ls_R_factor_all 0.0857
_refine_ls_R_factor_gt 0.0588
_refine_ls_shift/su_max 0.000
_refine_ls_shift/su_mean 0.000
_refine_ls_structure_factor_coef Fsqd
_refine_ls_weighting_details 'calc w=1/[\s^2^(Fo^2^)+(0.1029P)^2^+0.0000P] where P=(Fo^2^+2Fc^2^)/3'
_refine_ls_weighting_scheme calc
_refine_ls_wR_factor_gt 0.1663
_refine_ls_wR_factor_ref 0.1748
_reflns_number_gt 2650
_reflns_number_total 4157
_reflns_threshold_expression >2sigma(I)
_cod_data_source_file ja807284e_si_001.cif
_cod_data_source_block i7458
_cod_database_code 4103772

loop_
_symmetry_equiv_pos_as_xyz
'x, y, z'
'-x, -y, -z'

loop_
_atom_site_label
_atom_site_type_symbol
_atom_site_fract_x
_atom_site_fract_y
_atom_site_fract_z
_atom_site_U_iso_or_equiv
_atom_site_adp_type
_atom_site_occupancy
_atom_site_symmetry_multiplicity
_atom_site_calc_flag
_atom_site_refinement_flags
Al Al 0.18870(13) 0.17016(10) 0.18897(9) 0.0144(3) Uani 1 1 d .
Cl1 Cl 0.2927(2) 0.54123(17) 0.57989(14) 0.0797(6) Uani 1 1 d .
Cl2 Cl 0.2082(2) 0.43967(13) 0.42251(12) 0.0622(5) Uani 1 1 d .
O1 O 0.0711(3) 0.1451(2) 0.32658(19) 0.0150(6) Uani 1 1 d .
O11 O 0.3311(3) 0.2046(2) 0.05975(19) 0.0174(6) Uani 1 1 d .
O21 O -0.0041(3) 0.1550(2) 0.1297(2) 0.0182(6) Uani 1 1 d .
N4 N 0.3834(4) 0.1362(3) 0.5613(3) 0.0242(8) Uani 1 1 d .
N8 N 0.3896(4) 0.1717(3) 0.2716(2) 0.0141(7) Uani 1 1 d .
N14 N 0.3306(4) 0.5675(3) -0.0966(3) 0.0300(9) Uani 1 1 d .
N18 N 0.1475(4) 0.3454(3) 0.1466(2) 0.0156(7) Uani 1 1 d .
N24 N -0.0621(4) -0.1952(3) 0.1674(3) 0.0273(8) Uani 1 1 d .
N28 N 0.2278(4) -0.0048(3) 0.2159(2) 0.0164(7) Uani 1 1 d .
C1 C 0.1602(4) 0.1399(3) 0.4046(3) 0.0152(8) Uani 1 1 d .
C2 C 0.1050(5) 0.1198(3) 0.5135(3) 0.0202(9) Uani 1 1 d .
H2 H -0.0076 0.1069 0.5384 0.024 Uiso 1 1 calc R
C3 C 0.2199(5) 0.1192(4) 0.5846(3) 0.0228(9) Uani 1 1 d .
H3 H 0.1776 0.1053 0.6568 0.027 Uiso 1 1 calc R
C5 C 0.6148(5) 0.1711(4) 0.4171(3) 0.0218(9) Uani 1 1 d .
H5 H 0.6915 0.1713 0.4649 0.026 Uiso 1 1 calc R
C6 C 0.6667(5) 0.1876(3) 0.3120(3) 0.0201(9) Uani 1 1 d .
H6 H 0.7797 0.1992 0.2871 0.024 Uiso 1 1 calc R
C7 C 0.5512(4) 0.1873(3) 0.2396(3) 0.0164(9) Uani 1 1 d .
H7 H 0.5896 0.1984 0.1672 0.020 Uiso 1 1 calc R
C9 C 0.3360(4) 0.1555(3) 0.3777(3) 0.0139(8) Uani 1 1 d .
C10 C 0.4424(4) 0.1536(3) 0.4548(3) 0.0176(9) Uani 1 1 d .
C11 C 0.3365(4) 0.3170(4) 0.0049(3) 0.0196(9) Uani 1 1 d .
C12 C 0.4278(5) 0.3685(4) -0.0930(3) 0.0269(10) Uani 1 1 d .
H12 H 0.4939 0.3223 -0.1287 0.032 Uiso 1 1 calc R
C13 C 0.4199(5) 0.4916(4) -0.1381(3) 0.0309(11) Uani 1 1 d .
H13 H 0.4840 0.5232 -0.2040 0.037 Uiso 1 1 calc R
C15 C 0.1325(5) 0.5889(4) 0.0513(4) 0.0276(10) Uani 1 1 d .
H15 H 0.1255 0.6704 0.0202 0.033 Uiso 1 1 calc R
C16 C 0.0418(5) 0.5367(4) 0.1466(3) 0.0252(10) Uani 1 1 d .
H16 H -0.0265 0.5828 0.1814 0.030 Uiso 1 1 calc R
C17 C 0.0499(5) 0.4146(3) 0.1931(3) 0.0201(9) Uani 1 1 d .
H17 H -0.0145 0.3806 0.2583 0.024 Uiso 1 1 calc R
C19 C 0.2379(5) 0.3975(3) 0.0508(3) 0.0184(9) Uani 1 1 d .
C20 C 0.2377(5) 0.5190(4) -0.0009(3) 0.0236(10) Uani 1 1 d .
C21 C -0.0302(4) 0.0477(3) 0.1367(3) 0.0154(8) Uani 1 1 d .
C22 C -0.1651(5) 0.0105(4) 0.1038(3) 0.0203(9) Uani 1 1 d .
H22 H -0.2499 0.0647 0.0708 0.024 Uiso 1 1 calc R
C23 C -0.1736(5) -0.1088(4) 0.1202(3) 0.0243(10) Uani 1 1 d .
H23 H -0.2659 -0.1302 0.0960 0.029 Uiso 1 1 calc R
C25 C 0.2021(5) -0.2418(4) 0.2495(3) 0.0285(10) Uani 1 1 d .
H25 H 0.1953 -0.3216 0.2618 0.034 Uiso 1 1 calc R
C26 C 0.3353(5) -0.2041(4) 0.2809(3) 0.0288(10) Uani 1 1 d .
H26 H 0.4194 -0.2582 0.3148 0.035 Uiso 1 1 calc R
C27 C 0.3463(5) -0.0832(4) 0.2623(3) 0.0223(9) Uani 1 1 d .
H27 H 0.4389 -0.0582 0.2832 0.027 Uiso 1 1 calc R
C29 C 0.0942(4) -0.0420(3) 0.1840(3) 0.0164(9) Uani 1 1 d .
C30 C 0.0752(5) -0.1605(3) 0.1987(3) 0.0224(9) Uani 1 1 d .
C31 C 0.2482(8) 0.4163(6) 0.5561(5) 0.0726(19) Uani 1 1 d .
H31A H 0.1504 0.3836 0.6043 0.087 Uiso 1 1 calc R
H31B H 0.3429 0.3584 0.5740 0.087 Uiso 1 1 calc R

loop_
_atom_site_aniso_label
_atom_site_aniso_U_11
_atom_site_aniso_U_22
_atom_site_aniso_U_33
_atom_site_aniso_U_23
_atom_site_aniso_U_13
_atom_site_aniso_U_12
Al 0.0139(6) 0.0141(6) 0.0152(6) -0.0049(5) 0.0007(4) -0.0027(4)
Cl1 0.0711(11) 0.1035(15) 0.0912(13) -0.0660(12) 0.0004(9) -0.0180(10)
Cl2 0.0896(12) 0.0450(9) 0.0566(10) -0.0171(7) -0.0260(8) -0.0009(8)
O1 0.0115(13) 0.0179(15) 0.0153(14) -0.0044(12) -0.0028(10) -0.0018(11)
O11 0.0204(14) 0.0189(15) 0.0138(14) -0.0072(12) 0.0036(11) -0.0055(11)
O21 0.0190(14) 0.0155(15) 0.0185(14) -0.0031(12) -0.0018(11) -0.0028(11)
N4 0.0244(19) 0.031(2) 0.0175(18) -0.0075(16) -0.0033(14) -0.0041(15)
N8 0.0136(16) 0.0110(17) 0.0158(17) -0.0029(14) 0.0009(13) -0.0007(12)
N14 0.033(2) 0.029(2) 0.023(2) 0.0042(17) -0.0083(16) -0.0153(17)
N18 0.0146(16) 0.0168(18) 0.0160(17) -0.0049(14) -0.0049(13) -0.0016(13)
N24 0.0259(19) 0.026(2) 0.035(2) -0.0157(18) -0.0021(16) -0.0049(16)
N28 0.0168(17) 0.0152(18) 0.0166(17) -0.0049(14) -0.0013(13) 0.0009(14)
C1 0.0133(18) 0.011(2) 0.020(2) -0.0036(16) -0.0002(16) 0.0000(15)
C2 0.0149(19) 0.022(2) 0.022(2) -0.0053(18) 0.0014(16) -0.0031(16)
C3 0.023(2) 0.030(2) 0.014(2) -0.0062(19) 0.0029(16) -0.0033(18)
C5 0.015(2) 0.024(2) 0.028(2) -0.0078(19) -0.0081(17) -0.0026(17)
C6 0.0108(19) 0.021(2) 0.026(2) -0.0048(19) 0.0027(16) -0.0039(16)
C7 0.0165(19) 0.014(2) 0.018(2) -0.0061(17) 0.0025(15) -0.0024(16)
C9 0.0134(18) 0.012(2) 0.016(2) -0.0037(16) -0.0006(15) -0.0014(15)
C10 0.0150(19) 0.016(2) 0.021(2) -0.0054(17) 0.0002(16) -0.0018(16)
C11 0.016(2) 0.026(2) 0.018(2) -0.0064(19) -0.0051(16) -0.0057(17)
C12 0.025(2) 0.037(3) 0.019(2) -0.008(2) 0.0019(17) -0.0112(19)
C13 0.027(2) 0.042(3) 0.018(2) 0.003(2) -0.0023(18) -0.020(2)
C15 0.029(2) 0.014(2) 0.040(3) -0.003(2) -0.019(2) -0.0022(18)
C16 0.024(2) 0.020(2) 0.037(3) -0.013(2) -0.0143(19) 0.0029(18)
C17 0.017(2) 0.023(2) 0.024(2) -0.0115(19) -0.0089(16) 0.0006(17)
C19 0.019(2) 0.018(2) 0.019(2) -0.0045(18) -0.0066(16) -0.0066(16)
C20 0.024(2) 0.022(2) 0.024(2) 0.0003(19) -0.0144(17) -0.0093(18)
C21 0.0164(19) 0.015(2) 0.015(2) -0.0060(17) 0.0039(15) -0.0031(16)
C22 0.018(2) 0.026(2) 0.018(2) -0.0096(18) -0.0001(16) -0.0009(17)
C23 0.021(2) 0.029(3) 0.029(2) -0.017(2) 0.0012(18) -0.0075(19)
C25 0.036(3) 0.013(2) 0.036(3) -0.009(2) -0.007(2) 0.0049(19)
C26 0.032(2) 0.017(2) 0.036(3) -0.007(2) -0.010(2) 0.0091(19)
C27 0.021(2) 0.024(2) 0.024(2) -0.0101(19) -0.0038(17) 0.0006(18)
C29 0.018(2) 0.017(2) 0.013(2) -0.0045(17) 0.0023(15) -0.0027(16)
C30 0.026(2) 0.019(2) 0.023(2) -0.0103(19) 0.0029(18) -0.0031(18)
C31 0.078(4) 0.074(5) 0.078(5) -0.040(4) -0.016(4) 0.006(4)

loop_
_atom_type_symbol
_atom_type_description
_atom_type_scat_dispersion_real
_atom_type_scat_dispersion_imag
_atom_type_scat_source
Al Al 0.0645 0.0514 'International Tables Vol C Tables 4.2.6.8 and 6.1.1.4'
Cl Cl 0.1484 0.1585 'International Tables Vol C Tables 4.2.6.8 and 6.1.1.4'
O O 0.0106 0.0060 'International Tables Vol C Tables 4.2.6.8 and 6.1.1.4'
N N 0.0061 0.0033 'International Tables Vol C Tables 4.2.6.8 and 6.1.1.4'
C C 0.0033 0.0016 'International Tables Vol C Tables 4.2.6.8 and 6.1.1.4'
H H 0.0000 0.0000 'International Tables Vol C Tables 4.2.6.8 and 6.1.1.4'

loop_
_geom_angle_atom_site_label_1
_geom_angle_atom_site_label_2
_geom_angle_atom_site_label_3
_geom_angle
O21 Al O11 96.48(12)
O21 Al O1 91.94(11)
O11 Al O1 171.18(12)
O21 Al N18 92.51(12)
O11 Al N18 84.05(12)
O1 Al N18 92.99(12)
O21 Al N28 83.94(12)
O11 Al N28 91.79(12)
O1 Al N28 91.70(12)
N18 Al N28 174.21(13)
O21 Al N8 172.93(12)
O11 Al N8 89.56(11)
O1 Al N8 82.22(11)
N18 Al N8 91.77(12)
N28 Al N8 92.22(13)
C1 O1 Al 116.3(2)
C11 O11 Al 114.4(2)
C21 O21 Al 115.2(2)
C3 N4 C10 114.9(3)
C7 N8 C9 118.2(3)
C7 N8 Al 132.1(3)
C9 N8 Al 109.7(2)
C13 N14 C20 115.4(4)
C17 N18 C19 117.8(3)
C17 N18 Al 132.4(3)
C19 N18 Al 109.8(2)
C23 N24 C30 115.5(4)
C27 N28 C29 119.0(3)
C27 N28 Al 132.5(3)
C29 N28 Al 108.4(2)
O1 C1 C2 127.8(3)
O1 C1 C9 117.5(3)
C2 C1 C9 114.7(3)
C3 C2 C1 119.2(3)
C3 C2 H2 120.4
C1 C2 H2 120.4
N4 C3 C2 127.3(3)
N4 C3 H3 116.4
C2 C3 H3 116.4
C6 C5 C10 119.7(4)
C6 C5 H5 120.1
C10 C5 H5 120.1
C5 C6 C7 120.3(3)
C5 C6 H6 119.9
C7 C6 H6 119.9
N8 C7 C6 121.8(3)
N8 C7 H7 119.1
C6 C7 H7 119.1
N8 C9 C10 123.6(3)
N8 C9 C1 114.3(3)
C10 C9 C1 122.1(3)
N4 C10 C9 121.7(3)
N4 C10 C5 121.9(4)
C9 C10 C5 116.4(3)
O11 C11 C12 127.5(4)
O11 C11 C19 117.3(3)
C12 C11 C19 115.1(4)
C11 C12 C13 119.1(4)
C11 C12 H12 120.5
C13 C12 H12 120.5
N14 C13 C12 126.7(4)
N14 C13 H13 116.6
C12 C13 H13 116.6
C16 C15 C20 119.7(4)
C16 C15 H15 120.2
C20 C15 H15 120.2
C15 C16 C17 120.6(4)
C15 C16 H16 119.7
C17 C16 H16 119.7
N18 C17 C16 121.7(4)
N18 C17 H17 119.2
C16 C17 H17 119.2
N18 C19 C20 124.1(4)
N18 C19 C11 114.4(3)
C20 C19 C11 121.5(3)
N14 C20 C19 122.2(4)
N14 C20 C15 121.7(4)
C19 C20 C15 116.1(4)
O21 C21 C22 127.5(4)
O21 C21 C29 116.8(3)
C22 C21 C29 115.7(4)
C21 C22 C23 119.5(4)
C21 C22 H22 120.2
C23 C22 H22 120.2
N24 C23 C22 126.2(4)
N24 C23 H23 116.9
C22 C23 H23 116.9
C26 C25 C30 120.0(4)
C26 C25 H25 120.0
C30 C25 H25 120.0
C25 C26 C27 120.1(4)
C25 C26 H26 119.9
C27 C26 H26 119.9
N28 C27 C26 121.2(4)
N28 C27 H27 119.4
C26 C27 H27 119.4
N28 C29 C30 123.2(4)
N28 C29 C21 115.5(3)
C30 C29 C21 121.2(4)
N24 C30 C25 121.7(4)
N24 C30 C29 121.8(4)
C25 C30 C29 116.4(4)
Cl1 C31 Cl2 114.0(4)
Cl1 C31 H31A 108.7
Cl2 C31 H31A 108.7
Cl1 C31 H31B 108.7
Cl2 C31 H31B 108.7
H31A C31 H31B 107.6

loop_
_geom_bond_atom_site_label_1
_geom_bond_atom_site_label_2
_geom_bond_distance
Al O21 1.861(3)
Al O11 1.868(2)
Al O1 1.873(2)
Al N18 2.004(3)
Al N28 2.021(3)
Al N8 2.049(3)
Cl1 C31 1.721(6)
Cl2 C31 1.743(6)
O1 C1 1.297(4)
O11 C11 1.309(5)
O21 C21 1.305(4)
N4 C3 1.327(5)
N4 C10 1.370(5)
N8 C7 1.321(4)
N8 C9 1.360(4)
N14 C13 1.324(6)
N14 C20 1.355(5)
N18 C17 1.331(5)
N18 C19 1.355(5)
N24 C23 1.334(5)
N24 C30 1.367(5)
N28 C27 1.316(5)
N28 C29 1.361(5)
C1 C2 1.389(5)
C1 C9 1.422(5)
C2 C3 1.384(5)
C2 H2 0.9300
C3 H3 0.9300
C5 C6 1.343(5)
C5 C10 1.418(5)
C5 H5 0.9300
C6 C7 1.404(5)
C6 H6 0.9300
C7 H7 0.9300
C9 C10 1.392(5)
C11 C12 1.376(5)
C11 C19 1.432(5)
C12 C13 1.402(6)
C12 H12 0.9300
C13 H13 0.9300
C15 C16 1.352(6)
C15 C20 1.410(6)
C15 H15 0.9300
C16 C17 1.392(5)
C16 H16 0.9300
C17 H17 0.9300
C19 C20 1.396(5)
C21 C22 1.377(5)
C21 C29 1.423(5)
C22 C23 1.392(6)
C22 H22 0.9300
C23 H23 0.9300
C25 C26 1.358(6)
C25 C30 1.400(6)
C25 H25 0.9300
C26 C27 1.409(6)
C26 H26 0.9300
C27 H27 0.9300
C29 C30 1.402(5)
C31 H31A 0.9700
C31 H31B 0.9700
